data_7127314
loop_
_publ_author_name
'Kimura, Mari'
'Yoshida, Masaki'
'Fujii, Sho'
'Miura, Atsushi'
'Ueno, Kosei'
'Shigeta, Yasuhiro'
'Kobayashi, Atsushi'
'Kato, Masako'

_publ_section_title
;
 Liquid-liquid interface-promoted formation of a porous molecular crystal
 based on a luminescent platinum(II) complex.
;
_journal_issue 85
_journal_name_full 'Chemical communications (Cambridge, England)'
_journal_page_first 12989
_journal_page_last 12992
_journal_paper_doi 10.1039/d0cc04164e
_journal_volume 56
_journal_year 2020
_chemical_formula_moiety 'C19 H13 N3 O2 Pt'
_chemical_formula_sum 'C19 H13 N3 O2 Pt'
_chemical_formula_weight 510.41
_space_group_crystal_system monoclinic
_space_group_IT_number 14
_space_group_name_Hall '-P 2ybc'
_space_group_name_H-M_alt 'P 1 21/c 1'
_atom_sites_solution_hydrogens geom
_atom_sites_solution_primary dual
_audit_creation_date 2019-07-02
_audit_creation_method
;
Olex2 1.2
(compiled 2018.05.29 svn.r3508 for OlexSys, GUI svn.r5506)
;
_audit_update_record
;
2020-05-14 deposited with the CCDC.	2020-09-21 downloaded from the CCDC.
;
_cell_angle_alpha 90
_cell_angle_beta 98.4350(10)
_cell_angle_gamma 90
_cell_formula_units_Z 8
_cell_length_a 11.00340(10)
_cell_length_b 12.65020(10)
_cell_length_c 23.9841(2)
_cell_measurement_reflns_used 20215
_cell_measurement_temperature 150
_cell_measurement_theta_max 77.4810
_cell_measurement_theta_min 3.9300
_cell_volume 3302.36(5)
_computing_cell_refinement 'CrysAlisPro 1.171.39.46 (Rigaku OD, 2018)'
_computing_data_collection 'CrysAlisPro 1.171.39.46 (Rigaku OD, 2018)'
_computing_data_reduction 'CrysAlisPro 1.171.39.46 (Rigaku OD, 2018)'
_computing_molecular_graphics 'Olex2 (Dolomanov et al., 2009)'
_computing_publication_material 'Olex2 (Dolomanov et al., 2009)'
_computing_structure_refinement 'ShelXL (Sheldrick, 2015)'
_computing_structure_solution 'ShelXT (Sheldrick, 2015)'
_diffrn_ambient_temperature 150
_diffrn_detector 'CCD plate'
_diffrn_detector_type HyPix
_diffrn_measured_fraction_theta_full 1.000
_diffrn_measured_fraction_theta_max 1.000
_diffrn_measurement_details
;
List of Runs (angles in degrees, time in seconds):

  # Type    Start    End  Width  t~exp~   \w     \q     \k     \f   Frames
#--------------------------------------------------------------------------
  1  \w    -65.00 -38.00   0.50    0.89    --  -46.37 125.00 -78.00   54
  2  \w   -106.00 -81.00   0.50    0.89    --  -46.37-125.00-156.00   50
  3  \w    -81.00 -56.00   0.50    0.89    --  -46.37-146.00  37.00   50
  4  \w     13.00  95.00   0.50    0.89    --   46.37-125.00-156.00  164
  5  \w     56.00  88.00   0.50    0.89    --   46.37 146.00  88.00   64
  6  \w    -88.00 -63.00   0.50    0.95    --  -84.50 125.00 -78.00   50
  7  \w   -131.00-106.00   0.50    0.95    --  -84.50-146.00  37.00   50
  8  \w     52.00  77.00   0.50    0.95    --  108.56-125.00-156.00   50
  9  \w    100.00 125.00   0.50    0.95    --  108.56 125.00 -78.00   50
 10  \w     83.00 126.00   0.50    0.95    --  108.56-146.00  37.00   86
 11  \w     63.00 125.00   0.50    0.95    --  108.56 146.00  88.00  124
 12  \w   -105.00 -74.00   0.50    0.89    --  -46.37-125.00 -90.00   62
 13  \w     24.00 117.00   0.50    0.89    --   46.37  77.00 -90.00  186
 14  \w     55.00 114.00   0.50    0.89    --   46.37  57.00-180.00  118
 15  \w    -65.00 -27.00   0.50    0.95    --  -84.50  37.00 120.00   76
 16  \w     49.00 107.00   0.50    0.95    --  108.56 -99.00  60.00  116
 17  \w     35.00  69.00   0.50    0.95    --  108.56 -37.00  30.00   68
 18  \w     70.00 122.00   0.50    0.95    --  108.56 -57.00   0.00  104
 19  \w     37.00  68.00   0.50    0.95    --  108.56 -37.00  60.00   62
 20  \w     42.00 108.00   0.50    0.95    --  108.56 -99.00   0.00  132
 21  \w     41.00  66.00   0.50    0.95    --  108.56 -37.00   0.00   50
 22  \w     37.00  62.00   0.50    0.95    --  108.56 -37.00-180.00   50
 23  \w     71.00 178.00   0.50    0.95    --  108.56 125.00 -60.00  214
 24  \w     37.00  63.00   0.50    0.95    --  108.56 -37.00-150.00   52
 25  \w     36.00  61.00   0.50    0.95    --  108.56 -19.00-180.00   50
 26  \w     47.00  72.00   0.50    0.95    --  108.56 -99.00-180.00   50
 27  \w     34.00  74.00   0.50    0.95    --  108.56 -19.00-150.00   80
 28  \w     76.00 107.00   0.50    0.95    --  108.56 -99.00-180.00   62
 29  \w     42.00  74.00   0.50    0.95    --  108.56 -19.00 -60.00   64
;
_diffrn_measurement_device 'four-circle diffractometer'
_diffrn_measurement_device_type 'XtaLAB Synergy, Single source at home/near, HyPix'
_diffrn_measurement_method '\w scans'
_diffrn_orient_matrix_type 'CrysAlisPro convention (1999,Acta A55,543-557)'
_diffrn_orient_matrix_UB_11 0.0816344000
_diffrn_orient_matrix_UB_12 0.0560809000
_diffrn_orient_matrix_UB_13 -0.0378655000
_diffrn_orient_matrix_UB_21 -0.0514945000
_diffrn_orient_matrix_UB_22 0.1076578000
_diffrn_orient_matrix_UB_23 0.0152896000
_diffrn_orient_matrix_UB_31 0.1035926000
_diffrn_orient_matrix_UB_32 0.0094355000
_diffrn_orient_matrix_UB_33 0.0504796000
_diffrn_radiation_monochromator mirror
_diffrn_radiation_probe x-ray
_diffrn_radiation_type CuK\a
_diffrn_radiation_wavelength 1.54184
_diffrn_reflns_av_R_equivalents 0.0293
_diffrn_reflns_av_unetI/netI 0.0222
_diffrn_reflns_Laue_measured_fraction_full 1.000
_diffrn_reflns_Laue_measured_fraction_max 1.000
_diffrn_reflns_limit_h_max 13
_diffrn_reflns_limit_h_min -13
_diffrn_reflns_limit_k_max 15
_diffrn_reflns_limit_k_min -15
_diffrn_reflns_limit_l_max 28
_diffrn_reflns_limit_l_min -27
_diffrn_reflns_number 24028
_diffrn_reflns_point_group_measured_fraction_full 1.000
_diffrn_reflns_point_group_measured_fraction_max 1.000
_diffrn_reflns_theta_full 67.078
_diffrn_reflns_theta_max 67.078
_diffrn_reflns_theta_min 3.726
_diffrn_source 'micro-focus sealed X-ray tube'
_diffrn_source_type 'PhotonJet (Cu) X-ray Source'
_exptl_absorpt_coefficient_mu 16.048
_exptl_absorpt_correction_T_max 1.00000
_exptl_absorpt_correction_T_min 0.45272
_exptl_absorpt_correction_type multi-scan
_exptl_absorpt_process_details
;
CrysAlisPro 1.171.39.46 (Rigaku Oxford Diffraction, 2018)
Empirical absorption correction using spherical harmonics,
 implemented in SCALE3 ABSPACK scaling algorithm.
;
_exptl_crystal_colour yellow
_exptl_crystal_colour_primary yellow
_exptl_crystal_density_diffrn 2.053
_exptl_crystal_description block
_exptl_crystal_F_000 1936
_exptl_crystal_size_max 0.1
_exptl_crystal_size_mid 0.1
_exptl_crystal_size_min 0.05
_refine_diff_density_max 2.205
_refine_diff_density_min -2.098
_refine_diff_density_rms 0.120
_refine_ls_extinction_method none
_refine_ls_goodness_of_fit_ref 1.073
_refine_ls_hydrogen_treatment constr
_refine_ls_matrix_type full
_refine_ls_number_parameters 451
_refine_ls_number_reflns 5890
_refine_ls_number_restraints 0
_refine_ls_restrained_S_all 1.073
_refine_ls_R_factor_all 0.0269
_refine_ls_R_factor_gt 0.0258
_refine_ls_shift/su_max 0.002
_refine_ls_shift/su_mean 0.000
_refine_ls_structure_factor_coef Fsqd
_refine_ls_weighting_details 'w=1/[\s^2^(Fo^2^)+(0.0375P)^2^+7.4059P] where P=(Fo^2^+2Fc^2^)/3'
_refine_ls_weighting_scheme calc
_refine_ls_wR_factor_gt 0.0682
_refine_ls_wR_factor_ref 0.0689
_reflns_Friedel_coverage 0.000
_reflns_number_gt 5662
_reflns_number_total 5890
_reflns_threshold_expression 'I > 2\s(I)'
_cod_data_source_file d0cc04164e2.cif
_cod_data_source_block 1N
_cod_depositor_comments 'Adding full bibliography for 7127314--7127318.cif.'
_cod_database_code 7127314
_shelx_shelxl_version_number 2018/3
_chemical_oxdiff_formula C19H13N3O2Pt
_chemical_oxdiff_usercomment 150K
_shelx_space_group_comment
;
The symmetry employed for this shelxl refinement is uniquely defined
by the following loop, which should always be used as a source of
symmetry information in preference to the above space-group names.
They are only intended as comments.
;
_shelx_estimated_absorpt_t_max 0.501
_shelx_estimated_absorpt_t_min 0.297
_reflns_odcompleteness_completeness 100.00
_reflns_odcompleteness_iscentric 1
_reflns_odcompleteness_theta 66.97
_olex2_refinement_description
;
1. Fixed Uiso
 At 1.2 times of:
  All C(H) groups, All N(H) groups
2.a Aromatic/amide H refined with riding coordinates:
 N2(H2), N5(H5), C2(H2A), C28(H28), C3(H3), C31(H31), C14(H14), C15(H15),
 C9(H9), C33(H33), C24(H24), C17(H17), C10(H10), C4(H4), C22(H22), C34(H34),
 C5(H5A), C12(H12), C21(H21), C30(H30), C16(H16), C36(H36), C11(H11), C29(H29),
 C35(H35), C23(H23)
;
_olex2_submission_special_instructions 'No special instructions were received'
_oxdiff_exptl_absorpt_empirical_details
;
Empirical correction (ABSPACK) includes:
- Absorption correction using spherical harmonics
- Frame scaling
;
_oxdiff_exptl_absorpt_empirical_full_max 1.878
_oxdiff_exptl_absorpt_empirical_full_min 0.716

loop_
_space_group_symop_operation_xyz
'x, y, z'
'-x, y+1/2, -z+1/2'
'-x, -y, -z'
'x, -y-1/2, z-1/2'

loop_
_atom_site_label
_atom_site_type_symbol
_atom_site_fract_x
_atom_site_fract_y
_atom_site_fract_z
_atom_site_U_iso_or_equiv
_atom_site_adp_type
_atom_site_occupancy
_atom_site_site_symmetry_order
_atom_site_calc_flag
_atom_site_refinement_flags_posn
_atom_site_refinement_flags_adp
_atom_site_refinement_flags_occupancy
_atom_site_disorder_assembly
_atom_site_disorder_group
Pt1 Pt 0.67503(2) 1.00542(2) 0.50459(2) 0.02803(7) Uani 1 1 d . . . . .
Pt2 Pt 0.84249(2) 0.31274(2) 0.65803(2) 0.02934(7) Uani 1 1 d . . . . .
O3 O 0.7957(3) 0.4399(2) 0.60197(13) 0.0357(7) Uani 1 1 d . . . . .
O1 O 0.6472(3) 1.0883(2) 0.42710(12) 0.0368(7) Uani 1 1 d . . . . .
O2 O 0.6391(3) 1.2555(3) 0.39666(13) 0.0458(8) Uani 1 1 d . . . . .
O4 O 0.8277(4) 0.4981(3) 0.51758(17) 0.0556(10) Uani 1 1 d . . . . .
N1 N 0.7139(3) 0.8636(3) 0.47418(14) 0.0318(8) Uani 1 1 d . . . . .
N6 N 0.9149(3) 0.2605(3) 0.59057(16) 0.0338(8) Uani 1 1 d . . . . .
N2 N 0.7539(3) 0.6936(3) 0.48799(15) 0.0334(8) Uani 1 1 d . . . . .
H2 H 0.768821 0.632648 0.505376 0.040 Uiso 1 1 calc R . . . .
N3 N 0.6203(3) 1.1470(3) 0.53101(14) 0.0304(7) Uani 1 1 d . . . . .
N4 N 0.7433(3) 0.3604(3) 0.71697(15) 0.0307(7) Uani 1 1 d . . . . .
N5 N 0.6655(4) 0.3266(3) 0.79501(16) 0.0367(8) Uani 1 1 d . . . . .
H5 H 0.654781 0.297171 0.827167 0.044 Uiso 1 1 calc R . . . .
C27 C 0.6499(4) 0.4322(4) 0.71967(19) 0.0334(9) Uani 1 1 d . . . . .
C1 C 0.7234(4) 0.9266(4) 0.57662(17) 0.0330(9) Uani 1 1 d . . . . .
C7 C 0.7338(4) 0.7864(4) 0.51185(18) 0.0325(9) Uani 1 1 d . . . . .
C38 C 0.8374(4) 0.4310(4) 0.55535(19) 0.0387(10) Uani 1 1 d . . . . .
C19 C 0.6354(4) 1.1876(4) 0.43364(18) 0.0360(10) Uani 1 1 d . . . . .
C18 C 0.6104(4) 1.2229(4) 0.49115(18) 0.0329(9) Uani 1 1 d . . . . .
C20 C 0.8980(4) 0.2060(3) 0.7186(2) 0.0349(10) Uani 1 1 d . . . . .
C37 C 0.8989(4) 0.3283(4) 0.5461(2) 0.0372(10) Uani 1 1 d . . . . .
C2 C 0.7552(4) 0.9678(4) 0.63148(18) 0.0373(10) Uani 1 1 d . . . . .
H2A H 0.749870 1.041769 0.637664 0.045 Uiso 1 1 calc R . . . .
C28 C 0.6033(5) 0.5146(4) 0.6835(2) 0.0382(11) Uani 1 1 d . . . . .
H28 H 0.637344 0.531070 0.650362 0.046 Uiso 1 1 calc R . . . .
C32 C 0.5997(4) 0.4112(4) 0.76896(18) 0.0350(10) Uani 1 1 d . . . . .
C3 C 0.7945(5) 0.9005(5) 0.67686(19) 0.0459(12) Uani 1 1 d . . . . .
H3 H 0.815549 0.929758 0.713481 0.055 Uiso 1 1 calc R . . . .
C8 C 0.7212(4) 0.8195(4) 0.42180(18) 0.0323(9) Uani 1 1 d . . . . .
C31 C 0.5014(5) 0.4676(4) 0.7841(2) 0.0439(11) Uani 1 1 d . . . . .
H31 H 0.467660 0.451863 0.817373 0.053 Uiso 1 1 calc R . . . .
C6 C 0.7430(4) 0.8172(4) 0.57115(18) 0.0348(10) Uani 1 1 d . . . . .
C14 C 0.5848(4) 1.1710(4) 0.58081(19) 0.0352(10) Uani 1 1 d . . . . .
H14 H 0.585998 1.117185 0.608534 0.042 Uiso 1 1 calc R . . . .
C25 C 0.8368(4) 0.2134(4) 0.7669(2) 0.0355(10) Uani 1 1 d . . . . .
C15 C 0.5468(4) 1.2707(4) 0.59287(19) 0.0393(11) Uani 1 1 d . . . . .
H15 H 0.524463 1.285564 0.628853 0.047 Uiso 1 1 calc R . . . .
C26 C 0.7482(4) 0.2982(3) 0.76218(19) 0.0341(10) Uani 1 1 d . . . . .
C13 C 0.7466(4) 0.7120(4) 0.43016(19) 0.0353(10) Uani 1 1 d . . . . .
C9 C 0.7045(4) 0.8634(4) 0.36821(18) 0.0397(11) Uani 1 1 d . . . . .
H9 H 0.687669 0.936494 0.362132 0.048 Uiso 1 1 calc R . . . .
C33 C 0.9605(4) 0.1638(4) 0.5823(2) 0.0433(11) Uani 1 1 d . . . . .
H33 H 0.970906 0.114986 0.612687 0.052 Uiso 1 1 calc R . . . .
C24 C 0.8625(5) 0.1471(4) 0.8133(2) 0.0457(12) Uani 1 1 d . . . . .
H24 H 0.817666 0.153470 0.844136 0.055 Uiso 1 1 calc R . . . .
C17 C 0.5725(5) 1.3243(4) 0.5007(2) 0.0411(11) Uani 1 1 d . . . . .
H17 H 0.568133 1.376350 0.471924 0.049 Uiso 1 1 calc R . . . .
C10 C 0.7138(5) 0.7943(5) 0.3239(2) 0.0456(12) Uani 1 1 d . . . . .
H10 H 0.702423 0.821290 0.286486 0.055 Uiso 1 1 calc R . . . .
C4 C 0.8033(5) 0.7938(5) 0.6698(2) 0.0490(13) Uani 1 1 d . . . . .
H4 H 0.825741 0.749476 0.701667 0.059 Uiso 1 1 calc R . . . .
C22 C 1.0196(5) 0.0665(4) 0.7697(3) 0.0492(13) Uani 1 1 d . . . . .
H22 H 1.084085 0.016184 0.770859 0.059 Uiso 1 1 calc R . . . .
C34 C 0.9924(5) 0.1335(5) 0.5314(3) 0.0507(13) Uani 1 1 d . . . . .
H34 H 1.025278 0.064948 0.527406 0.061 Uiso 1 1 calc R . . . .
C5 C 0.7795(5) 0.7497(4) 0.6159(2) 0.0431(11) Uani 1 1 d . . . . .
H5A H 0.788079 0.675910 0.610210 0.052 Uiso 1 1 calc R . . . .
C12 C 0.7557(5) 0.6431(4) 0.3859(2) 0.0427(11) Uani 1 1 d . . . . .
H12 H 0.772296 0.569917 0.391930 0.051 Uiso 1 1 calc R . . . .
C21 C 0.9941(4) 0.1329(4) 0.7229(2) 0.0438(11) Uani 1 1 d . . . . .
H21 H 1.042892 0.128157 0.693448 0.053 Uiso 1 1 calc R . . . .
C30 C 0.4550(5) 0.5484(5) 0.7479(2) 0.0494(13) Uani 1 1 d . . . . .
H30 H 0.388039 0.589541 0.756576 0.059 Uiso 1 1 calc R . . . .
C16 C 0.5411(4) 1.3492(4) 0.5529(2) 0.0436(11) Uani 1 1 d . . . . .
H16 H 0.516159 1.418780 0.560883 0.052 Uiso 1 1 calc R . . . .
C36 C 0.9297(5) 0.3019(4) 0.4936(2) 0.0477(12) Uani 1 1 d . . . . .
H36 H 0.918805 0.351000 0.463294 0.057 Uiso 1 1 calc R . . . .
C11 C 0.7392(5) 0.6876(5) 0.3322(2) 0.0504(13) Uani 1 1 d . . . . .
H11 H 0.745347 0.643862 0.300567 0.061 Uiso 1 1 calc R . . . .
C29 C 0.5052(5) 0.5703(4) 0.6987(2) 0.0483(13) Uani 1 1 d . . . . .
H29 H 0.470313 0.625711 0.674789 0.058 Uiso 1 1 calc R . . . .
C35 C 0.9773(5) 0.2008(5) 0.4867(3) 0.0575(16) Uani 1 1 d . . . . .
H35 H 0.998662 0.179642 0.451399 0.069 Uiso 1 1 calc R . . . .
C23 C 0.9538(5) 0.0720(4) 0.8143(2) 0.0505(13) Uani 1 1 d . . . . .
H23 H 0.971077 0.024790 0.845284 0.061 Uiso 1 1 calc R . . . .

loop_
_atom_site_aniso_label
_atom_site_aniso_U_11
_atom_site_aniso_U_22
_atom_site_aniso_U_33
_atom_site_aniso_U_23
_atom_site_aniso_U_13
_atom_site_aniso_U_12
Pt1 0.02815(11) 0.03264(11) 0.02334(10) -0.00056(6) 0.00390(7) -0.00096(7)
Pt2 0.02760(11) 0.02248(10) 0.03739(11) -0.00190(7) 0.00293(7) 0.00000(6)
O3 0.0428(17) 0.0283(16) 0.0361(16) -0.0014(12) 0.0062(13) 0.0052(13)
O1 0.0482(18) 0.0339(17) 0.0279(15) 0.0008(12) 0.0043(13) 0.0029(14)
O2 0.066(2) 0.0393(19) 0.0323(16) 0.0051(14) 0.0075(15) 0.0077(17)
O4 0.078(3) 0.045(2) 0.048(2) 0.0083(16) 0.0204(19) 0.0107(18)
N1 0.0311(18) 0.038(2) 0.0262(17) -0.0008(15) 0.0052(14) -0.0007(16)
N6 0.0258(18) 0.033(2) 0.043(2) -0.0095(16) 0.0071(15) -0.0035(15)
N2 0.034(2) 0.034(2) 0.0325(19) -0.0001(15) 0.0060(15) -0.0008(15)
N3 0.0247(17) 0.037(2) 0.0286(17) -0.0036(15) 0.0018(13) -0.0008(15)
N4 0.0298(18) 0.0270(18) 0.0353(18) -0.0012(15) 0.0042(14) 0.0029(15)
N5 0.040(2) 0.037(2) 0.0327(19) 0.0064(16) 0.0032(16) 0.0029(17)
C27 0.032(2) 0.030(2) 0.037(2) -0.0022(18) -0.0014(17) 0.0021(18)
C1 0.028(2) 0.042(3) 0.029(2) 0.0015(18) 0.0047(16) -0.0052(19)
C7 0.025(2) 0.041(2) 0.032(2) 0.0018(18) 0.0057(16) -0.0005(18)
C38 0.041(3) 0.036(3) 0.038(2) -0.002(2) 0.005(2) -0.004(2)
C19 0.039(3) 0.040(3) 0.029(2) 0.0001(19) 0.0036(18) 0.0023(19)
C18 0.028(2) 0.038(2) 0.033(2) -0.0033(19) 0.0041(17) 0.0010(18)
C20 0.028(2) 0.023(2) 0.050(3) -0.0025(19) -0.0031(19) -0.0024(17)
C37 0.029(2) 0.042(3) 0.042(2) -0.009(2) 0.0081(18) -0.0076(19)
C2 0.040(3) 0.046(3) 0.025(2) -0.0001(19) 0.0053(18) -0.006(2)
C28 0.048(3) 0.036(2) 0.029(2) 0.0005(18) -0.001(2) 0.007(2)
C32 0.038(2) 0.032(2) 0.033(2) -0.0017(18) -0.0016(18) 0.0003(19)
C3 0.049(3) 0.061(3) 0.027(2) 0.003(2) 0.001(2) -0.005(2)
C8 0.028(2) 0.040(2) 0.030(2) -0.0060(18) 0.0052(17) 0.0010(18)
C31 0.044(3) 0.052(3) 0.036(2) -0.009(2) 0.005(2) 0.004(2)
C6 0.033(2) 0.043(3) 0.028(2) 0.0042(18) 0.0064(17) -0.0033(19)
C14 0.028(2) 0.044(3) 0.034(2) -0.0083(19) 0.0058(17) -0.0052(19)
C25 0.032(2) 0.029(2) 0.043(2) 0.0034(19) -0.0013(19) -0.0032(19)
C15 0.030(2) 0.052(3) 0.036(2) -0.014(2) 0.0057(18) -0.003(2)
C26 0.036(2) 0.028(2) 0.035(2) 0.0028(17) -0.0039(18) -0.0020(18)
C13 0.031(2) 0.040(2) 0.036(2) -0.0025(19) 0.0071(18) -0.0003(19)
C9 0.041(3) 0.048(3) 0.031(2) 0.001(2) 0.0077(19) 0.005(2)
C33 0.035(2) 0.032(2) 0.064(3) -0.013(2) 0.010(2) -0.002(2)
C24 0.045(3) 0.040(3) 0.049(3) 0.009(2) -0.002(2) -0.001(2)
C17 0.040(3) 0.036(3) 0.046(3) -0.002(2) 0.002(2) 0.004(2)
C10 0.048(3) 0.063(3) 0.027(2) -0.002(2) 0.010(2) 0.004(2)
C4 0.057(3) 0.059(3) 0.031(2) 0.010(2) 0.005(2) 0.004(3)
C22 0.037(3) 0.031(3) 0.075(4) 0.006(2) -0.005(2) 0.011(2)
C34 0.039(3) 0.044(3) 0.071(4) -0.022(3) 0.012(2) -0.004(2)
C5 0.046(3) 0.047(3) 0.038(2) 0.008(2) 0.008(2) -0.002(2)
C12 0.045(3) 0.044(3) 0.041(3) -0.007(2) 0.011(2) 0.004(2)
C21 0.036(2) 0.032(2) 0.062(3) -0.001(2) 0.002(2) 0.003(2)
C30 0.048(3) 0.050(3) 0.048(3) -0.010(2) 0.000(2) 0.019(2)
C16 0.036(3) 0.043(3) 0.052(3) -0.013(2) 0.005(2) 0.002(2)
C36 0.041(3) 0.054(3) 0.049(3) -0.012(2) 0.011(2) -0.004(2)
C11 0.054(3) 0.061(4) 0.038(3) -0.015(2) 0.014(2) 0.001(3)
C29 0.053(3) 0.045(3) 0.043(3) 0.000(2) -0.003(2) 0.021(2)
C35 0.037(3) 0.071(4) 0.066(4) -0.034(3) 0.016(3) -0.008(3)
C23 0.044(3) 0.045(3) 0.059(3) 0.018(2) -0.007(2) 0.001(2)

loop_
_atom_type_symbol
_atom_type_description
_atom_type_scat_dispersion_real
_atom_type_scat_dispersion_imag
_atom_type_scat_source
C C 0.0181 0.0091 'International Tables Vol C Tables 4.2.6.8 and 6.1.1.4'
H H 0.0000 0.0000 'International Tables Vol C Tables 4.2.6.8 and 6.1.1.4'
N N 0.0311 0.0180 'International Tables Vol C Tables 4.2.6.8 and 6.1.1.4'
O O 0.0492 0.0322 'International Tables Vol C Tables 4.2.6.8 and 6.1.1.4'
Pt Pt -4.5932 6.9264 'International Tables Vol C Tables 4.2.6.8 and 6.1.1.4'

loop_
_geom_angle_atom_site_label_1
_geom_angle_atom_site_label_2
_geom_angle_atom_site_label_3
_geom_angle
_geom_angle_site_symmetry_1
_geom_angle_site_symmetry_3
_geom_angle_publ_flag
N1 Pt1 O1 97.76(13) . . ?
N1 Pt1 N3 174.71(14) . . ?
N3 Pt1 O1 79.91(13) . . ?
C1 Pt1 O1 172.86(15) . . ?
C1 Pt1 N1 79.88(16) . . ?
C1 Pt1 N3 102.99(17) . . ?
N6 Pt2 O3 80.03(14) . . ?
N4 Pt2 O3 96.50(13) . . ?
N4 Pt2 N6 170.35(14) . . ?
N4 Pt2 C20 80.28(17) . . ?
C20 Pt2 O3 172.37(15) . . ?
C20 Pt2 N6 104.22(18) . . ?
C38 O3 Pt2 113.9(3) . . ?
C19 O1 Pt1 112.6(3) . . ?
C7 N1 Pt1 115.7(3) . . ?
C7 N1 C8 107.1(4) . . ?
C8 N1 Pt1 137.1(3) . . ?
C37 N6 Pt2 113.7(3) . . ?
C33 N6 Pt2 128.0(4) . . ?
C33 N6 C37 117.7(4) . . ?
C7 N2 C13 106.8(4) . . ?
C18 N3 Pt1 113.9(3) . . ?
C14 N3 Pt1 128.1(3) . . ?
C14 N3 C18 117.7(4) . . ?
C27 N4 Pt2 135.9(3) . . ?
C26 N4 Pt2 115.8(3) . . ?
C26 N4 C27 107.0(4) . . ?
C26 N5 C32 107.3(4) . . ?
N4 C27 C28 131.8(4) . . ?
N4 C27 C32 107.6(4) . . ?
C32 C27 C28 120.6(4) . . ?
C2 C1 Pt1 128.3(4) . . ?
C6 C1 Pt1 115.7(3) . . ?
C6 C1 C2 115.4(4) . . ?
N1 C7 N2 112.1(4) . . ?
N1 C7 C6 116.5(4) . . ?
N2 C7 C6 131.0(4) . . ?
O3 C38 C37 115.9(4) . . ?
O4 C38 O3 125.4(5) . . ?
O4 C38 C37 118.7(4) . . ?
O1 C19 C18 116.1(4) . . ?
O2 C19 O1 125.4(4) . . ?
O2 C19 C18 118.5(4) . . ?
N3 C18 C19 115.4(4) . . ?
N3 C18 C17 122.7(4) . . ?
C17 C18 C19 121.8(4) . . ?
C25 C20 Pt2 114.4(3) . . ?
C21 C20 Pt2 130.1(4) . . ?
C21 C20 C25 115.2(4) . . ?
N6 C37 C38 116.1(4) . . ?
N6 C37 C36 122.5(5) . . ?
C36 C37 C38 121.2(5) . . ?
C3 C2 C1 120.4(5) . . ?
C29 C28 C27 116.3(5) . . ?
N5 C32 C27 106.3(4) . . ?
C31 C32 N5 130.9(4) . . ?
C31 C32 C27 122.8(4) . . ?
C4 C3 C2 121.7(5) . . ?
N1 C8 C13 107.4(4) . . ?
C9 C8 N1 131.3(4) . . ?
C9 C8 C13 121.3(4) . . ?
C32 C31 C30 116.4(5) . . ?
C1 C6 C7 111.2(4) . . ?
C5 C6 C1 124.4(4) . . ?
C5 C6 C7 124.0(5) . . ?
N3 C14 C15 122.1(5) . . ?
C20 C25 C26 112.3(4) . . ?
C24 C25 C20 123.1(4) . . ?
C24 C25 C26 124.6(5) . . ?
C14 C15 C16 120.0(4) . . ?
N4 C26 N5 111.7(4) . . ?
N4 C26 C25 116.7(4) . . ?
N5 C26 C25 131.6(4) . . ?
C8 C13 N2 106.7(4) . . ?
C12 C13 N2 130.8(5) . . ?
C12 C13 C8 122.5(4) . . ?
C8 C9 C10 116.2(5) . . ?
N6 C33 C34 122.3(5) . . ?
C23 C24 C25 119.4(5) . . ?
C18 C17 C16 119.0(5) . . ?
C11 C10 C9 122.4(5) . . ?
C3 C4 C5 120.1(5) . . ?
C23 C22 C21 121.8(5) . . ?
C35 C34 C33 120.5(5) . . ?
C6 C5 C4 117.7(5) . . ?
C13 C12 C11 116.0(5) . . ?
C20 C21 C22 121.2(5) . . ?
C31 C30 C29 121.2(5) . . ?
C15 C16 C17 118.4(5) . . ?
C37 C36 C35 118.1(6) . . ?
C10 C11 C12 121.6(5) . . ?
C28 C29 C30 122.7(5) . . ?
C34 C35 C36 118.9(5) . . ?
C22 C23 C24 119.0(5) . . ?

loop_
_geom_bond_atom_site_label_1
_geom_bond_atom_site_label_2
_geom_bond_distance
_geom_bond_site_symmetry_2
_geom_bond_publ_flag
Pt1 O1 2.117(3) . ?
Pt1 N1 2.006(4) . ?
Pt1 N3 2.021(4) . ?
Pt1 C1 1.998(4) . ?
Pt2 O3 2.112(3) . ?
Pt2 N6 2.017(4) . ?
Pt2 N4 2.001(4) . ?
Pt2 C20 2.012(5) . ?
O3 C38 1.274(6) . ?
O1 C19 1.274(5) . ?
O2 C19 1.240(6) . ?
O4 C38 1.235(6) . ?
N1 C7 1.326(6) . ?
N1 C8 1.388(5) . ?
N6 C37 1.360(6) . ?
N6 C33 1.347(6) . ?
N2 C7 1.339(6) . ?
N2 C13 1.397(6) . ?
N3 C18 1.348(6) . ?
N3 C14 1.345(6) . ?
N4 C27 1.381(6) . ?
N4 C26 1.335(6) . ?
N5 C32 1.389(6) . ?
N5 C26 1.337(6) . ?
C27 C28 1.403(6) . ?
C27 C32 1.402(7) . ?
C1 C2 1.411(6) . ?
C1 C6 1.409(7) . ?
C7 C6 1.464(6) . ?
C38 C37 1.497(7) . ?
C19 C18 1.513(6) . ?
C18 C17 1.379(7) . ?
C20 C25 1.426(7) . ?
C20 C21 1.397(7) . ?
C37 C36 1.392(7) . ?
C2 C3 1.400(7) . ?
C28 C29 1.382(7) . ?
C32 C31 1.387(7) . ?
C3 C4 1.365(8) . ?
C8 C13 1.396(6) . ?
C8 C9 1.388(6) . ?
C31 C30 1.389(8) . ?
C6 C5 1.385(7) . ?
C14 C15 1.374(7) . ?
C25 C26 1.443(6) . ?
C25 C24 1.389(7) . ?
C15 C16 1.376(8) . ?
C13 C12 1.389(7) . ?
C9 C10 1.392(7) . ?
C33 C34 1.373(8) . ?
C24 C23 1.381(8) . ?
C17 C16 1.382(7) . ?
C10 C11 1.387(8) . ?
C4 C5 1.397(7) . ?
C22 C21 1.398(7) . ?
C22 C23 1.378(8) . ?
C34 C35 1.360(9) . ?
C12 C11 1.393(8) . ?
C30 C29 1.401(8) . ?
C36 C35 1.400(8) . ?
